data_7110157
loop_
_publ_author_name
'Rudiger Bertermann'
'Holger Braunschweig'
'Christopher K. L. Brown'
'Alexander Damme'
'Rian D. Dewhurst'
'Christian Horl'
'Thomas Kramer'
'Ivo Krummenacher'
'Bernd Pfaffinger'
'Krzysztof Radacki'

_publ_section_title
;
 Diverse reactions of N-heterocyclic carbenes with an alkynylborane and
 isolation of a reactive zwitterionic borataallene
;
_journal_name_full Chem.Commun.
_journal_page_first 97
_journal_paper_doi 10.1039/c3cc46947f
_journal_volume 50
_journal_year 2013
_chemical_formula_sum 'C28.5 H35 B N2'
_chemical_formula_weight 416.39
_chemical_name_common
;
?
;
_chemical_name_systematic
;
?
;
_space_group_IT_number 2
_symmetry_cell_setting triclinic
_symmetry_space_group_name_Hall '-P 1'
_symmetry_space_group_name_H-M 'P -1'
_atom_sites_solution_hydrogens geom
_atom_sites_solution_primary direct
_atom_sites_solution_secondary difmap
_audit_creation_method SHELXL-97
_cell_angle_alpha 93.716(4)
_cell_angle_beta 107.248(3)
_cell_angle_gamma 99.859(3)
_cell_formula_units_Z 4
_cell_length_a 11.5165(8)
_cell_length_b 14.9171(12)
_cell_length_c 15.0308(11)
_cell_measurement_reflns_used 7651
_cell_measurement_temperature 100(2)
_cell_measurement_theta_max 26.76
_cell_measurement_theta_min 2.54
_cell_volume 2411.2(3)
_computing_cell_refinement 'Saint+ ver. 7.68A (Bruker AXS)'
_computing_data_collection 'APEX2 ver. 2010.3 (Bruker AXS)'
_computing_data_reduction 'Saint+ ver. 7.68A (Bruker AXS)'
_computing_molecular_graphics 'XP ver. 5.1 (Bruker AXS, 1998)'
_computing_publication_material 'SHELXL-97 (Sheldrick, 2008)'
_computing_structure_refinement 'SHELXL-97 (Sheldrick, 2008)'
_computing_structure_solution 'SHELXS-97 (Sheldrick, 2008)'
_diffrn_ambient_temperature 100(2)
_diffrn_detector_area_resol_mean 8.333
_diffrn_measured_fraction_theta_full 0.993
_diffrn_measured_fraction_theta_max 0.993
_diffrn_measurement_device_type 'Bruker X8-APEX II'
_diffrn_measurement_method '\f and \w scans'
_diffrn_radiation_monochromator 'multi-layer mirror'
_diffrn_radiation_source 'rotating anode'
_diffrn_radiation_type MoK\a
_diffrn_radiation_wavelength 0.71073
_diffrn_reflns_av_R_equivalents 0.0505
_diffrn_reflns_av_sigmaI/netI 0.0259
_diffrn_reflns_limit_h_max 14
_diffrn_reflns_limit_h_min -14
_diffrn_reflns_limit_k_max 18
_diffrn_reflns_limit_k_min -18
_diffrn_reflns_limit_l_max 19
_diffrn_reflns_limit_l_min -19
_diffrn_reflns_number 126573
_diffrn_reflns_theta_full 26.86
_diffrn_reflns_theta_max 26.86
_diffrn_reflns_theta_min 1.40
_exptl_absorpt_coefficient_mu 0.066
_exptl_absorpt_correction_T_max 0.7454
_exptl_absorpt_correction_T_min 0.6624
_exptl_absorpt_correction_type multi-scan
_exptl_absorpt_process_details 'Sadabs 2008/1 (Bruker 2008)'
_exptl_crystal_colour colourless
_exptl_crystal_density_diffrn 1.147
_exptl_crystal_density_method 'not measured'
_exptl_crystal_description block
_exptl_crystal_F_000 900
_exptl_crystal_size_max 0.50
_exptl_crystal_size_mid 0.37
_exptl_crystal_size_min 0.28
_refine_diff_density_max 0.344
_refine_diff_density_min -0.254
_refine_diff_density_rms 0.042
_refine_ls_extinction_method none
_refine_ls_goodness_of_fit_ref 1.036
_refine_ls_hydrogen_treatment constr
_refine_ls_matrix_type full
_refine_ls_number_parameters 585
_refine_ls_number_reflns 10290
_refine_ls_number_restraints 0
_refine_ls_restrained_S_all 1.036
_refine_ls_R_factor_all 0.0575
_refine_ls_R_factor_gt 0.0436
_refine_ls_shift/su_max 0.001
_refine_ls_shift/su_mean 0.000
_refine_ls_structure_factor_coef Fsqd
_refine_ls_weighting_details 'calc w=1/[\s^2^(Fo^2^)+(0.0365P)^2^+1.6378P] where P=(Fo^2^+2Fc^2^)/3'
_refine_ls_weighting_scheme calc
_refine_ls_wR_factor_gt 0.1032
_refine_ls_wR_factor_ref 0.1111
_reflns_number_gt 8356
_reflns_number_total 10290
_reflns_threshold_expression >2sigma(I)
_cod_data_source_file c3cc46947f.txt
_cod_data_source_block 2
_cod_original_sg_symbol_H-M P-1
_cod_database_code 7110157

loop_
_symmetry_equiv_pos_as_xyz
'x, y, z'
'-x, -y, -z'

loop_
_atom_site_label
_atom_site_type_symbol
_atom_site_fract_x
_atom_site_fract_y
_atom_site_fract_z
_atom_site_U_iso_or_equiv
_atom_site_adp_type
_atom_site_occupancy
_atom_site_symmetry_multiplicity
_atom_site_calc_flag
_atom_site_refinement_flags
B1 B 0.19462(14) 0.41827(11) 0.75879(11) 0.0161(3) Uani 1 1 d .
C1 C 0.14853(12) 0.31540(10) 0.78641(10) 0.0178(3) Uani 1 1 d .
N2 N 0.09624(11) 0.23833(8) 0.72446(9) 0.0201(3) Uani 1 1 d .
C3 C 0.05908(15) 0.16607(11) 0.76858(12) 0.0271(3) Uani 1 1 d .
H3 H 0.0198 0.1054 0.7400 0.033 Uiso 1 1 calc R
C4 C 0.08884(15) 0.19756(11) 0.85945(12) 0.0278(4) Uani 1 1 d .
H4 H 0.0747 0.1633 0.9077 0.033 Uiso 1 1 calc R
N5 N 0.14401(11) 0.28923(9) 0.87018(9) 0.0212(3) Uani 1 1 d .
C6 C 0.19572(15) 0.34321(12) 0.96268(11) 0.0274(3) Uani 1 1 d .
H6A H 0.2698 0.3878 0.9644 0.041 Uiso 1 1 calc R
H6B H 0.2183 0.3024 1.0107 0.041 Uiso 1 1 calc R
H6C H 0.1338 0.3757 0.9749 0.041 Uiso 1 1 calc R
C7 C 0.09503(14) 0.22554(11) 0.62675(11) 0.0238(3) Uani 1 1 d .
H7A H 0.1544 0.2757 0.6159 0.036 Uiso 1 1 calc R
H7B H 0.0116 0.2255 0.5848 0.036 Uiso 1 1 calc R
H7C H 0.1183 0.1669 0.6141 0.036 Uiso 1 1 calc R
C8 C 0.08257(13) 0.42465(9) 0.66646(10) 0.0174(3) Uani 1 1 d .
C9 C -0.00109(14) 0.42571(10) 0.59712(11) 0.0223(3) Uani 1 1 d .
H9 H -0.0676 0.4266 0.5420 0.027 Uiso 1 1 calc R
C11 C 0.31987(12) 0.42280(9) 0.72444(9) 0.0158(3) Uani 1 1 d .
C12 C 0.35006(13) 0.49366(10) 0.67204(9) 0.0175(3) Uani 1 1 d .
C13 C 0.45144(13) 0.49851(10) 0.63790(10) 0.0189(3) Uani 1 1 d .
H13 H 0.4688 0.5473 0.6032 0.023 Uiso 1 1 calc R
C14 C 0.52722(13) 0.43455(10) 0.65314(10) 0.0197(3) Uani 1 1 d .
C15 C 0.50159(13) 0.36716(10) 0.70767(10) 0.0197(3) Uani 1 1 d .
H15 H 0.5538 0.3237 0.7212 0.024 Uiso 1 1 calc R
C16 C 0.40204(13) 0.36054(10) 0.74360(10) 0.0176(3) Uani 1 1 d .
C17 C 0.28222(13) 0.57222(10) 0.65469(10) 0.0205(3) Uani 1 1 d .
H17A H 0.2123 0.5557 0.5965 0.031 Uiso 1 1 calc R
H17B H 0.3392 0.6269 0.6490 0.031 Uiso 1 1 calc R
H17C H 0.2512 0.5851 0.7073 0.031 Uiso 1 1 calc R
C18 C 0.63389(14) 0.43872(12) 0.61379(11) 0.0268(3) Uani 1 1 d .
H18A H 0.6436 0.4949 0.5841 0.040 Uiso 1 1 calc R
H18B H 0.6171 0.3853 0.5671 0.040 Uiso 1 1 calc R
H18C H 0.7103 0.4387 0.6647 0.040 Uiso 1 1 calc R
C19 C 0.39495(13) 0.28722(10) 0.80821(11) 0.0217(3) Uani 1 1 d .
H19A H 0.3261 0.2362 0.7759 0.033 Uiso 1 1 calc R
H19B H 0.3813 0.3132 0.8650 0.033 Uiso 1 1 calc R
H19C H 0.4729 0.2648 0.8255 0.033 Uiso 1 1 calc R
C21 C 0.20029(13) 0.49858(10) 0.84296(9) 0.0171(3) Uani 1 1 d .
C22 C 0.31144(13) 0.55731(10) 0.90067(10) 0.0193(3) Uani 1 1 d .
C23 C 0.30868(15) 0.62568(11) 0.96760(10) 0.0240(3) Uani 1 1 d .
H23 H 0.3847 0.6645 1.0041 0.029 Uiso 1 1 calc R
C24 C 0.19988(16) 0.63939(11) 0.98308(10) 0.0262(3) Uani 1 1 d .
C25 C 0.09192(15) 0.58006(11) 0.93023(10) 0.0242(3) Uani 1 1 d .
H25 H 0.0162 0.5861 0.9410 0.029 Uiso 1 1 calc R
C26 C 0.08965(13) 0.51139(10) 0.86147(10) 0.0199(3) Uani 1 1 d .
C27 C 0.43941(13) 0.54979(11) 0.89725(10) 0.0230(3) Uani 1 1 d .
H27A H 0.5022 0.5910 0.9491 0.034 Uiso 1 1 calc R
H27B H 0.4482 0.5669 0.8374 0.034 Uiso 1 1 calc R
H27C H 0.4507 0.4865 0.9031 0.034 Uiso 1 1 calc R
C28 C 0.20066(19) 0.71579(13) 1.05452(13) 0.0386(4) Uani 1 1 d .
H28A H 0.2306 0.7750 1.0361 0.058 Uiso 1 1 calc R
H28B H 0.2556 0.7087 1.1163 0.058 Uiso 1 1 calc R
H28C H 0.1163 0.7132 1.0575 0.058 Uiso 1 1 calc R
C29 C -0.03735(14) 0.45231(11) 0.81169(11) 0.0255(3) Uani 1 1 d .
H29A H -0.0745 0.4753 0.7523 0.038 Uiso 1 1 calc R
H29B H -0.0907 0.4545 0.8516 0.038 Uiso 1 1 calc R
H29C H -0.0290 0.3889 0.7990 0.038 Uiso 1 1 calc R
B50 B 0.10940(14) 0.13241(11) 0.28573(11) 0.0158(3) Uani 1 1 d .
C51 C 0.10361(13) 0.22881(10) 0.34185(10) 0.0168(3) Uani 1 1 d .
N52 N 0.01554(11) 0.28032(8) 0.32087(9) 0.0196(3) Uani 1 1 d .
C53 C 0.04685(15) 0.35684(11) 0.38581(11) 0.0265(3) Uani 1 1 d .
H53 H 0.0001 0.4034 0.3861 0.032 Uiso 1 1 calc R
C54 C 0.15586(16) 0.35323(11) 0.44865(11) 0.0265(3) Uani 1 1 d .
H54 H 0.2010 0.3967 0.5019 0.032 Uiso 1 1 calc R
N55 N 0.18984(11) 0.27452(8) 0.42119(8) 0.0204(3) Uani 1 1 d .
C56 C -0.09545(14) 0.26543(11) 0.23844(12) 0.0264(3) Uani 1 1 d .
H56A H -0.0750 0.2447 0.1827 0.040 Uiso 1 1 calc R
H56B H -0.1253 0.3229 0.2296 0.040 Uiso 1 1 calc R
H56C H -0.1603 0.2187 0.2478 0.040 Uiso 1 1 calc R
C57 C 0.31045(15) 0.25180(11) 0.46729(11) 0.0276(3) Uani 1 1 d .
H57A H 0.2983 0.1967 0.4982 0.041 Uiso 1 1 calc R
H57B H 0.3622 0.3030 0.5142 0.041 Uiso 1 1 calc R
H57C H 0.3516 0.2405 0.4203 0.041 Uiso 1 1 calc R
C58 C 0.15534(13) 0.06767(10) 0.36586(10) 0.0180(3) Uani 1 1 d .
C59 C 0.18860(14) 0.01599(11) 0.42136(10) 0.0236(3) Uani 1 1 d .
H59 H 0.2150 -0.0250 0.4654 0.028 Uiso 1 1 calc R
C61 C 0.22195(12) 0.15131(9) 0.23627(9) 0.0154(3) Uani 1 1 d .
C62 C 0.27432(13) 0.07711(10) 0.21319(9) 0.0167(3) Uani 1 1 d .
C63 C 0.38479(13) 0.09186(10) 0.19094(10) 0.0192(3) Uani 1 1 d .
H63 H 0.4178 0.0404 0.1771 0.023 Uiso 1 1 calc R
C64 C 0.44801(13) 0.17883(11) 0.18837(10) 0.0208(3) Uani 1 1 d .
C65 C 0.39127(13) 0.25098(10) 0.20169(10) 0.0206(3) Uani 1 1 d .
H65 H 0.4294 0.3110 0.1958 0.025 Uiso 1 1 calc R
C66 C 0.28032(13) 0.23918(10) 0.22349(9) 0.0177(3) Uani 1 1 d .
C67 C 0.21181(13) -0.02182(10) 0.20722(10) 0.0192(3) Uani 1 1 d .
H67A H 0.2327 -0.0594 0.1605 0.029 Uiso 1 1 calc R
H67B H 0.1217 -0.0267 0.1887 0.029 Uiso 1 1 calc R
H67C H 0.2405 -0.0436 0.2686 0.029 Uiso 1 1 calc R
C68 C 0.57244(14) 0.19470(12) 0.17182(12) 0.0293(4) Uani 1 1 d .
H68A H 0.6362 0.2278 0.2286 0.044 Uiso 1 1 calc R
H68B H 0.5692 0.2310 0.1194 0.044 Uiso 1 1 calc R
H68C H 0.5928 0.1356 0.1567 0.044 Uiso 1 1 calc R
C69 C 0.22728(14) 0.32531(10) 0.22693(11) 0.0227(3) Uani 1 1 d .
H69A H 0.2441 0.3501 0.2925 0.034 Uiso 1 1 calc R
H69B H 0.1375 0.3104 0.1955 0.034 Uiso 1 1 calc R
H69C H 0.2660 0.3710 0.1950 0.034 Uiso 1 1 calc R
C71 C -0.03324(13) 0.08020(9) 0.22194(9) 0.0157(3) Uani 1 1 d .
C72 C -0.07528(13) 0.06460(9) 0.12261(10) 0.0165(3) Uani 1 1 d .
C73 C -0.19314(13) 0.01302(10) 0.07384(10) 0.0192(3) Uani 1 1 d .
H73 H -0.2175 0.0026 0.0073 0.023 Uiso 1 1 calc R
C74 C -0.27596(13) -0.02358(10) 0.11922(10) 0.0205(3) Uani 1 1 d .
C75 C -0.23918(13) -0.00288(10) 0.21586(10) 0.0199(3) Uani 1 1 d .
H75 H -0.2959 -0.0237 0.2484 0.024 Uiso 1 1 calc R
C76 C -0.12164(13) 0.04751(10) 0.26720(10) 0.0178(3) Uani 1 1 d .
C77 C 0.00029(13) 0.10622(10) 0.06304(10) 0.0193(3) Uani 1 1 d .
H77A H 0.0311 0.1718 0.0847 0.029 Uiso 1 1 calc R
H77B H -0.0520 0.0980 -0.0027 0.029 Uiso 1 1 calc R
H77C H 0.0706 0.0758 0.0685 0.029 Uiso 1 1 calc R
C78 C -0.40004(14) -0.08297(11) 0.06537(11) 0.0275(3) Uani 1 1 d .
H78A H -0.4332 -0.0601 0.0052 0.041 Uiso 1 1 calc R
H78B H -0.4576 -0.0812 0.1019 0.041 Uiso 1 1 calc R
H78C H -0.3900 -0.1462 0.0540 0.041 Uiso 1 1 calc R
C79 C -0.09980(14) 0.06634(11) 0.37201(10) 0.0226(3) Uani 1 1 d .
H79A H -0.1782 0.0716 0.3831 0.034 Uiso 1 1 calc R
H79B H -0.0392 0.1237 0.3973 0.034 Uiso 1 1 calc R
H79C H -0.0680 0.0158 0.4032 0.034 Uiso 1 1 calc R
C101 C 0.68809(15) 0.19594(11) 0.64168(11) 0.0251(3) Uani 1 1 d .
H101 H 0.7131 0.2069 0.7082 0.030 Uiso 1 1 calc R
C102 C 0.57309(14) 0.14107(11) 0.59319(11) 0.0246(3) Uani 1 1 d .
C103 C 0.73134(15) 0.21980(11) 0.49747(12) 0.0287(4) Uani 1 1 d .
H103 H 0.7850 0.2466 0.4648 0.034 Uiso 1 1 calc R
C104 C 0.53877(15) 0.12635(11) 0.49587(12) 0.0280(3) Uani 1 1 d .
H104 H 0.4606 0.0890 0.4615 0.034 Uiso 1 1 calc R
C105 C 0.61709(16) 0.16538(12) 0.44832(12) 0.0302(4) Uani 1 1 d .
H105 H 0.5923 0.1548 0.3817 0.036 Uiso 1 1 calc R
C106 C 0.48804(17) 0.09932(13) 0.64531(13) 0.0355(4) Uani 1 1 d .
H10A H 0.4039 0.0789 0.6015 0.053 Uiso 1 1 calc R
H10B H 0.4872 0.1452 0.6947 0.053 Uiso 1 1 calc R
H10C H 0.5177 0.0468 0.6736 0.053 Uiso 1 1 calc R
C107 C 0.76696(15) 0.23498(11) 0.59432(12) 0.0267(3) Uani 1 1 d .
H107 H 0.8454 0.2721 0.6285 0.032 Uiso 1 1 calc R

loop_
_atom_site_aniso_label
_atom_site_aniso_U_11
_atom_site_aniso_U_22
_atom_site_aniso_U_33
_atom_site_aniso_U_23
_atom_site_aniso_U_13
_atom_site_aniso_U_12
B1 0.0160(7) 0.0143(8) 0.0177(7) 0.0035(6) 0.0050(6) 0.0024(6)
C1 0.0140(6) 0.0190(7) 0.0219(7) 0.0050(6) 0.0067(5) 0.0048(5)
N2 0.0180(6) 0.0152(6) 0.0278(7) 0.0038(5) 0.0085(5) 0.0027(5)
C3 0.0271(8) 0.0152(7) 0.0438(10) 0.0072(7) 0.0183(7) 0.0031(6)
C4 0.0308(8) 0.0200(8) 0.0414(9) 0.0141(7) 0.0215(7) 0.0066(7)
N5 0.0218(6) 0.0206(6) 0.0253(6) 0.0087(5) 0.0114(5) 0.0063(5)
C6 0.0323(8) 0.0324(9) 0.0211(7) 0.0100(7) 0.0110(7) 0.0089(7)
C7 0.0253(8) 0.0188(8) 0.0268(8) -0.0016(6) 0.0087(6) 0.0039(6)
C8 0.0189(7) 0.0131(7) 0.0210(7) 0.0014(5) 0.0085(6) 0.0017(5)
C9 0.0226(7) 0.0185(7) 0.0230(7) 0.0021(6) 0.0035(6) 0.0036(6)
C11 0.0153(6) 0.0156(7) 0.0144(6) 0.0004(5) 0.0030(5) 0.0008(5)
C12 0.0175(7) 0.0178(7) 0.0143(6) -0.0001(5) 0.0023(5) 0.0011(6)
C13 0.0198(7) 0.0187(7) 0.0157(7) 0.0033(5) 0.0044(5) -0.0011(6)
C14 0.0165(7) 0.0226(8) 0.0169(7) -0.0011(6) 0.0037(5) -0.0007(6)
C15 0.0172(7) 0.0197(7) 0.0211(7) 0.0009(6) 0.0043(6) 0.0042(6)
C16 0.0173(7) 0.0162(7) 0.0166(7) 0.0009(5) 0.0029(5) 0.0012(5)
C17 0.0211(7) 0.0187(7) 0.0215(7) 0.0063(6) 0.0060(6) 0.0029(6)
C18 0.0222(8) 0.0333(9) 0.0268(8) 0.0044(7) 0.0110(6) 0.0041(7)
C19 0.0192(7) 0.0212(8) 0.0267(8) 0.0086(6) 0.0073(6) 0.0071(6)
C21 0.0196(7) 0.0158(7) 0.0161(6) 0.0051(5) 0.0052(5) 0.0032(6)
C22 0.0231(7) 0.0176(7) 0.0163(7) 0.0052(5) 0.0051(6) 0.0022(6)
C23 0.0287(8) 0.0209(8) 0.0177(7) 0.0011(6) 0.0034(6) -0.0001(6)
C24 0.0384(9) 0.0221(8) 0.0189(7) 0.0029(6) 0.0088(7) 0.0086(7)
C25 0.0285(8) 0.0266(8) 0.0220(7) 0.0050(6) 0.0112(6) 0.0111(7)
C26 0.0217(7) 0.0194(7) 0.0195(7) 0.0058(6) 0.0065(6) 0.0056(6)
C27 0.0205(7) 0.0254(8) 0.0183(7) 0.0012(6) 0.0031(6) -0.0020(6)
C28 0.0508(11) 0.0338(10) 0.0309(9) -0.0071(8) 0.0131(8) 0.0110(9)
C29 0.0193(7) 0.0309(9) 0.0276(8) 0.0015(7) 0.0097(6) 0.0052(6)
B50 0.0171(7) 0.0152(8) 0.0158(7) 0.0021(6) 0.0063(6) 0.0028(6)
C51 0.0174(7) 0.0168(7) 0.0176(7) 0.0037(5) 0.0076(5) 0.0028(5)
N52 0.0206(6) 0.0156(6) 0.0251(6) 0.0022(5) 0.0108(5) 0.0039(5)
C53 0.0326(9) 0.0184(8) 0.0338(9) 0.0000(6) 0.0185(7) 0.0059(7)
C54 0.0358(9) 0.0183(8) 0.0256(8) -0.0035(6) 0.0145(7) 0.0001(7)
N55 0.0240(6) 0.0178(6) 0.0183(6) -0.0004(5) 0.0069(5) 0.0018(5)
C56 0.0194(7) 0.0224(8) 0.0372(9) 0.0065(7) 0.0060(7) 0.0075(6)
C57 0.0249(8) 0.0278(9) 0.0226(8) -0.0012(6) -0.0016(6) 0.0025(7)
C58 0.0181(7) 0.0178(7) 0.0183(7) -0.0009(6) 0.0076(6) 0.0016(6)
C59 0.0263(8) 0.0247(8) 0.0201(7) 0.0058(6) 0.0068(6) 0.0051(6)
C61 0.0151(6) 0.0166(7) 0.0130(6) 0.0018(5) 0.0029(5) 0.0020(5)
C62 0.0176(7) 0.0174(7) 0.0139(6) 0.0025(5) 0.0034(5) 0.0028(6)
C63 0.0191(7) 0.0196(7) 0.0193(7) 0.0010(6) 0.0060(6) 0.0055(6)
C64 0.0167(7) 0.0254(8) 0.0190(7) 0.0018(6) 0.0057(6) 0.0009(6)
C65 0.0210(7) 0.0176(7) 0.0212(7) 0.0025(6) 0.0072(6) -0.0022(6)
C66 0.0196(7) 0.0174(7) 0.0150(6) 0.0016(5) 0.0048(5) 0.0024(6)
C67 0.0216(7) 0.0157(7) 0.0217(7) 0.0024(6) 0.0086(6) 0.0050(6)
C68 0.0199(8) 0.0317(9) 0.0358(9) 0.0001(7) 0.0119(7) -0.0007(7)
C69 0.0278(8) 0.0163(7) 0.0269(8) 0.0054(6) 0.0134(6) 0.0029(6)
C71 0.0181(7) 0.0122(7) 0.0186(7) 0.0026(5) 0.0074(5) 0.0040(5)
C72 0.0193(7) 0.0138(7) 0.0183(7) 0.0029(5) 0.0074(5) 0.0053(5)
C73 0.0202(7) 0.0188(7) 0.0169(7) 0.0018(6) 0.0034(6) 0.0042(6)
C74 0.0177(7) 0.0170(7) 0.0260(7) 0.0036(6) 0.0048(6) 0.0040(6)
C75 0.0192(7) 0.0185(7) 0.0254(7) 0.0066(6) 0.0113(6) 0.0035(6)
C76 0.0207(7) 0.0150(7) 0.0201(7) 0.0042(5) 0.0086(6) 0.0053(6)
C77 0.0201(7) 0.0209(7) 0.0156(7) 0.0020(6) 0.0055(6) 0.0013(6)
C78 0.0196(7) 0.0277(9) 0.0299(8) 0.0052(7) 0.0031(6) -0.0020(6)
C79 0.0231(7) 0.0249(8) 0.0222(7) 0.0033(6) 0.0122(6) 0.0021(6)
C101 0.0282(8) 0.0207(8) 0.0269(8) 0.0041(6) 0.0067(6) 0.0092(6)
C102 0.0247(8) 0.0199(8) 0.0325(8) 0.0057(6) 0.0108(7) 0.0088(6)
C103 0.0299(8) 0.0253(8) 0.0363(9) 0.0090(7) 0.0162(7) 0.0081(7)
C104 0.0230(8) 0.0258(8) 0.0327(9) 0.0026(7) 0.0041(7) 0.0063(7)
C105 0.0341(9) 0.0312(9) 0.0257(8) 0.0058(7) 0.0068(7) 0.0116(7)
C106 0.0347(9) 0.0329(10) 0.0425(10) 0.0064(8) 0.0186(8) 0.0041(8)
C107 0.0218(7) 0.0205(8) 0.0364(9) 0.0030(7) 0.0066(7) 0.0052(6)

loop_
_atom_type_symbol
_atom_type_description
_atom_type_scat_dispersion_real
_atom_type_scat_dispersion_imag
_atom_type_scat_source
C C 0.0033 0.0016 'International Tables Vol C Tables 4.2.6.8 and 6.1.1.4'
H H 0.0000 0.0000 'International Tables Vol C Tables 4.2.6.8 and 6.1.1.4'
B B 0.0013 0.0007 'International Tables Vol C Tables 4.2.6.8 and 6.1.1.4'
N N 0.0061 0.0033 'International Tables Vol C Tables 4.2.6.8 and 6.1.1.4'

loop_
_geom_angle_atom_site_label_1
_geom_angle_atom_site_label_2
_geom_angle_atom_site_label_3
_geom_angle
C8 B1 C1 102.29(11)
C8 B1 C11 106.07(11)
C1 B1 C11 111.53(11)
C8 B1 C21 108.51(11)
C1 B1 C21 109.88(11)
C11 B1 C21 117.36(11)
N5 C1 N2 104.55(12)
N5 C1 B1 129.94(13)
N2 C1 B1 125.33(12)
C1 N2 C3 111.00(13)
C1 N2 C7 126.62(12)
C3 N2 C7 121.69(13)
C4 C3 N2 106.82(14)
C3 C4 N5 107.28(14)
C1 N5 C4 110.34(13)
C1 N5 C6 128.05(13)
C4 N5 C6 121.46(13)
C9 C8 B1 177.39(15)
C12 C11 C16 115.70(12)
C12 C11 B1 119.07(12)
C16 C11 B1 125.22(12)
C13 C12 C11 121.48(13)
C13 C12 C17 115.35(12)
C11 C12 C17 123.04(12)
C14 C13 C12 122.16(13)
C15 C14 C13 116.78(13)
C15 C14 C18 121.40(14)
C13 C14 C18 121.82(14)
C14 C15 C16 122.68(14)
C15 C16 C11 121.07(13)
C15 C16 C19 115.08(12)
C11 C16 C19 123.74(12)
C22 C21 C26 115.74(13)
C22 C21 B1 124.02(12)
C26 C21 B1 120.25(12)
C23 C22 C21 120.90(14)
C23 C22 C27 115.23(13)
C21 C22 C27 123.86(13)
C24 C23 C22 122.84(14)
C25 C24 C23 116.72(14)
C25 C24 C28 122.15(15)
C23 C24 C28 121.13(15)
C24 C25 C26 122.55(14)
C25 C26 C21 121.16(14)
C25 C26 C29 114.85(13)
C21 C26 C29 123.97(13)
C58 B50 C51 105.69(11)
C58 B50 C71 105.90(11)
C51 B50 C71 109.29(11)
C58 B50 C61 105.21(11)
C51 B50 C61 109.39(11)
C71 B50 C61 120.29(11)
N52 C51 N55 104.73(12)
N52 C51 B50 129.13(12)
N55 C51 B50 126.14(12)
C51 N52 C53 110.67(13)
C51 N52 C56 127.71(12)
C53 N52 C56 121.48(13)
C54 C53 N52 107.03(14)
C53 C54 N55 106.87(14)
C51 N55 C54 110.69(13)
C51 N55 C57 126.16(12)
C54 N55 C57 122.78(13)
C59 C58 B50 176.41(15)
C62 C61 C66 115.53(12)
C62 C61 B50 119.44(12)
C66 C61 B50 124.71(12)
C63 C62 C61 121.37(13)
C63 C62 C67 116.19(12)
C61 C62 C67 122.39(12)
C64 C63 C62 122.27(14)
C63 C64 C65 116.65(13)
C63 C64 C68 121.94(14)
C65 C64 C68 121.41(14)
C64 C65 C66 122.76(14)
C65 C66 C61 120.76(13)
C65 C66 C69 114.72(13)
C61 C66 C69 124.46(12)
C72 C71 C76 115.93(12)
C72 C71 B50 124.26(12)
C76 C71 B50 119.80(12)
C73 C72 C71 121.08(13)
C73 C72 C77 116.08(12)
C71 C72 C77 122.76(12)
C74 C73 C72 122.33(13)
C75 C74 C73 116.94(13)
C75 C74 C78 121.76(13)
C73 C74 C78 121.30(14)
C74 C75 C76 122.33(13)
C75 C76 C71 121.08(13)
C75 C76 C79 114.78(12)
C71 C76 C79 124.11(13)
C107 C101 C102 121.02(15)
C104 C102 C101 118.31(15)
C104 C102 C106 121.12(15)
C101 C102 C106 120.56(15)
C107 C103 C105 119.62(15)
C105 C104 C102 120.84(15)
C103 C105 C104 120.25(15)
C103 C107 C101 119.96(15)

loop_
_geom_bond_atom_site_label_1
_geom_bond_atom_site_label_2
_geom_bond_distance
B1 C8 1.612(2)
B1 C1 1.656(2)
B1 C11 1.663(2)
B1 C21 1.664(2)
C1 N5 1.3551(18)
C1 N2 1.3577(19)
N2 C3 1.3740(19)
N2 C7 1.4643(19)
C3 C4 1.337(2)
C4 N5 1.383(2)
N5 C6 1.461(2)
C8 C9 1.194(2)
C11 C12 1.4152(19)
C11 C16 1.420(2)
C12 C13 1.4011(19)
C12 C17 1.511(2)
C13 C14 1.385(2)
C14 C15 1.385(2)
C14 C18 1.507(2)
C15 C16 1.397(2)
C16 C19 1.517(2)
C21 C22 1.420(2)
C21 C26 1.423(2)
C22 C23 1.397(2)
C22 C27 1.513(2)
C23 C24 1.386(2)
C24 C25 1.381(2)
C24 C28 1.511(2)
C25 C26 1.398(2)
C26 C29 1.517(2)
B50 C58 1.616(2)
B50 C51 1.641(2)
B50 C71 1.660(2)
B50 C61 1.669(2)
C51 N52 1.3518(18)
C51 N55 1.3542(18)
N52 C53 1.375(2)
N52 C56 1.4650(19)
C53 C54 1.341(2)
C54 N55 1.376(2)
N55 C57 1.465(2)
C58 C59 1.197(2)
C61 C62 1.418(2)
C61 C66 1.419(2)
C62 C63 1.3946(19)
C62 C67 1.512(2)
C63 C64 1.384(2)
C64 C65 1.384(2)
C64 C68 1.508(2)
C65 C66 1.396(2)
C66 C69 1.518(2)
C71 C72 1.4160(19)
C71 C76 1.4215(19)
C72 C73 1.397(2)
C72 C77 1.5145(19)
C73 C74 1.389(2)
C74 C75 1.385(2)
C74 C78 1.506(2)
C75 C76 1.396(2)
C76 C79 1.5191(19)
C101 C107 1.388(2)
C101 C102 1.391(2)
C102 C104 1.389(2)
C102 C106 1.507(2)
C103 C107 1.382(2)
C103 C105 1.384(2)
C104 C105 1.386(2)
